data_4065583
loop_
_publ_author_name
'Liu, Bo'
'Liu, Bin'
'Zhou, Yongbo'
'Chen, Wanzhi'

_publ_section_title
;
 Copper(II) Hydroxide Complexes of N-Heterocyclic Carbenes and Catalytic
 Oxidative Amination of Arylboronic Acids
;
_journal_issue 6
_journal_name_full Organometallics
_journal_page_first 1457
_journal_paper_doi 10.1021/om100009u
_journal_volume 29
_journal_year 2010
_chemical_formula_sum 'C42 H36 Cu2 F12 N14 P2 S4'
_chemical_formula_weight 1282.11
_chemical_name_systematic
; 
 ? 
;
_space_group_IT_number 2
_symmetry_cell_setting triclinic
_symmetry_space_group_name_Hall '-P 1'
_symmetry_space_group_name_H-M 'P -1'
_atom_sites_solution_hydrogens geom
_atom_sites_solution_primary direct
_atom_sites_solution_secondary difmap
_audit_creation_method SHELXL-97
_cell_angle_alpha 84.3360(10)
_cell_angle_beta 87.281(2)
_cell_angle_gamma 87.637(2)
_cell_formula_units_Z 1
_cell_length_a 8.3049(8)
_cell_length_b 12.3960(11)
_cell_length_c 12.9733(13)
_cell_measurement_temperature 298(2)
_cell_volume 1326.7(2)
_computing_cell_refinement 'Bruker SMART'
_computing_data_collection 'Bruker SMART'
_computing_data_reduction 'Bruker SAINT'
_computing_molecular_graphics 'Bruker SHELXTL'
_computing_publication_material 'Bruker SHELXTL'
_computing_structure_refinement 'SHELXL-97 (Sheldrick, 1997)'
_computing_structure_solution 'SHELXS-97 (Sheldrick, 1990)'
_diffrn_ambient_temperature 298(2)
_diffrn_measured_fraction_theta_full 0.986
_diffrn_measured_fraction_theta_max 0.986
_diffrn_measurement_device_type 'CCD area detector'
_diffrn_measurement_method 'phi and omega scans'
_diffrn_radiation_monochromator graphite
_diffrn_radiation_source 'fine-focus sealed tube'
_diffrn_radiation_type MoK\a
_diffrn_radiation_wavelength 0.71073
_diffrn_reflns_av_R_equivalents 0.0437
_diffrn_reflns_av_sigmaI/netI 0.0639
_diffrn_reflns_limit_h_max 9
_diffrn_reflns_limit_h_min -9
_diffrn_reflns_limit_k_max 14
_diffrn_reflns_limit_k_min -14
_diffrn_reflns_limit_l_max 13
_diffrn_reflns_limit_l_min -15
_diffrn_reflns_number 6981
_diffrn_reflns_theta_full 25.02
_diffrn_reflns_theta_max 25.02
_diffrn_reflns_theta_min 1.58
_exptl_absorpt_coefficient_mu 1.108
_exptl_absorpt_correction_T_max 0.7112
_exptl_absorpt_correction_T_min 0.6593
_exptl_absorpt_correction_type multi-scan
_exptl_absorpt_process_details Sadabs
_exptl_crystal_colour Red
_exptl_crystal_density_diffrn 1.605
_exptl_crystal_density_method 'not measured'
_exptl_crystal_description Block
_exptl_crystal_F_000 646
_exptl_crystal_size_max 0.41
_exptl_crystal_size_mid 0.37
_exptl_crystal_size_min 0.33
_refine_diff_density_max 0.789
_refine_diff_density_min -0.594
_refine_diff_density_rms 0.099
_refine_ls_extinction_method none
_refine_ls_goodness_of_fit_ref 0.993
_refine_ls_hydrogen_treatment constr
_refine_ls_matrix_type full
_refine_ls_number_parameters 406
_refine_ls_number_reflns 4621
_refine_ls_number_restraints 12
_refine_ls_restrained_S_all 1.008
_refine_ls_R_factor_all 0.0995
_refine_ls_R_factor_gt 0.0676
_refine_ls_shift/su_max 0.001
_refine_ls_shift/su_mean 0.000
_refine_ls_structure_factor_coef Fsqd
_refine_ls_weighting_details 'calc w=1/[\s^2^(Fo^2^)+(0.1320P)^2^+0.0000P] where P=(Fo^2^+2Fc^2^)/3'
_refine_ls_weighting_scheme calc
_refine_ls_wR_factor_gt 0.1834
_refine_ls_wR_factor_ref 0.2070
_reflns_number_gt 2967
_reflns_number_total 4621
_reflns_threshold_expression >2sigma(I)
_cod_data_source_file om100009u_si_001.cif
_cod_data_source_block 091126c
_cod_depositor_comments
;
The following automatic conversions were performed:

'_symmetry_cell_setting' value 'Triclinic' changed to 'triclinic'
according to /home/saulius/struct/CIF-dictionaries/cif_core.dic
dictionary named 'cif_core.dic' version 2.4.1 from
2010-06-29.

'_exptl_absorpt_correction_type' value 'Multi-scan'
changed to 'multi-scan' according to
/home/saulius/struct/CIF-dictionaries/cif_core.dic dictionary named
'cif_core.dic' version 2.4.1 from 2010-06-29.

Automatic conversion script
Id: cif_fix_values 1715 2011-07-08 13:25:40Z adriana 
;
_cod_original_sg_symbol_H-M P-1
_cod_database_code 4065583

loop_
_symmetry_equiv_pos_as_xyz
'x, y, z'
'-x, -y, -z'

loop_
_atom_site_label
_atom_site_type_symbol
_atom_site_fract_x
_atom_site_fract_y
_atom_site_fract_z
_atom_site_U_iso_or_equiv
_atom_site_adp_type
_atom_site_occupancy
_atom_site_symmetry_multiplicity
_atom_site_calc_flag
_atom_site_refinement_flags
_atom_site_disorder_assembly
_atom_site_disorder_group
Cu1 Cu 0.36771(7) 0.93291(5) 0.11155(6) 0.0510(3) Uani 1 1 d . . .
F1 F 0.5055(19) 0.6508(19) 0.700(2) 0.251(11) Uani 0.699(16) 1 d PD A 1
F2 F 0.1437(11) 0.6710(7) 0.7781(9) 0.135(4) Uani 0.699(16) 1 d PD A 1
F3 F 0.373(2) 0.7550(8) 0.7907(14) 0.174(7) Uani 0.699(16) 1 d PD A 1
F4 F 0.358(3) 0.5752(12) 0.8239(14) 0.207(10) Uani 0.699(16) 1 d PD A 1
F5 F 0.286(4) 0.5766(18) 0.652(2) 0.240(12) Uani 0.699(16) 1 d PD A 1
F6 F 0.290(3) 0.7534(10) 0.6480(9) 0.202(7) Uani 0.699(16) 1 d PD A 1
F1' F 0.436(5) 0.636(4) 0.6296(19) 0.168(15) Uani 0.301(16) 1 d PD A 2
F2' F 0.314(8) 0.726(4) 0.829(2) 0.29(4) Uani 0.301(16) 1 d PD A 2
F3' F 0.270(3) 0.5373(15) 0.711(3) 0.125(13) Uani 0.301(16) 1 d PD A 2
F4' F 0.475(5) 0.589(2) 0.780(4) 0.153(13) Uani 0.301(16) 1 d PD A 2
F5' F 0.218(6) 0.550(4) 0.755(6) 0.37(6) Uani 0.301(16) 1 d PD A 2
F6' F 0.203(4) 0.690(3) 0.636(3) 0.25(2) Uani 0.301(16) 1 d PD A 2
N1 N 0.5388(5) 0.8651(3) 0.0269(4) 0.0521(12) Uani 1 1 d . . .
N2 N 0.3673(5) 1.0878(3) 0.0556(4) 0.0513(11) Uani 1 1 d . . .
N3 N 0.4680(6) 0.7194(4) 0.2180(5) 0.0677(14) Uani 1 1 d . . .
N4 N 0.3834(6) 0.8261(4) 0.3314(5) 0.0711(15) Uani 1 1 d . . .
N5 N 0.0596(6) 1.0429(4) 0.1743(4) 0.0601(13) Uani 1 1 d . . .
N6 N 0.0166(5) 0.8768(4) 0.1600(4) 0.0594(12) Uani 1 1 d . B .
N7 N 0.904(3) 0.7112(14) 0.4442(13) 0.272(11) Uani 1 1 d . . .
P1 P 0.3230(3) 0.65711(17) 0.7302(2) 0.1080(9) Uani 1 1 d D . .
S1 S 0.4528(3) 1.03101(18) 0.3447(2) 0.1033(7) Uani 1 1 d . . .
S2 S 0.1360(6) 0.7473(4) 0.0168(3) 0.0608(14) Uani 0.533(10) 1 d P B 1
C17' C 0.108(3) 0.739(2) 0.0520(18) 0.0608(14) Uani 0.467(10) 1 d P B 2
H17' H 0.1516 0.7881 0.0000 0.073 Uiso 0.467(10) 1 calc PR B 2
C1 C 0.5144(8) 0.6772(5) 0.1200(6) 0.0710(19) Uani 1 1 d . . .
H1A H 0.4195 0.6503 0.0918 0.085 Uiso 1 1 calc R . .
H1B H 0.5901 0.6162 0.1330 0.085 Uiso 1 1 calc R . .
C2 C 0.5894(7) 0.7577(4) 0.0404(5) 0.0563(15) Uani 1 1 d . . .
C3 C 0.7117(7) 0.7390(4) -0.0303(5) 0.0613(16) Uani 1 1 d . . .
H3 H 0.7670 0.6733 -0.0379 0.074 Uiso 1 1 calc R . .
C4 C 0.2630(7) 1.1651(4) 0.0871(5) 0.0536(14) Uani 1 1 d . . .
C5 C 0.1427(8) 1.1424(5) 0.1768(5) 0.0641(16) Uani 1 1 d . . .
H5A H 0.1987 1.1392 0.2410 0.077 Uiso 1 1 calc R . .
H5B H 0.0637 1.2022 0.1767 0.077 Uiso 1 1 calc R . .
C6 C 0.4147(7) 0.8222(4) 0.2279(5) 0.0593(15) Uani 1 1 d . . .
C7 C 0.4130(11) 0.7246(6) 0.3848(7) 0.100(3) Uani 1 1 d . . .
H7 H 0.3979 0.7060 0.4557 0.120 Uiso 1 1 calc R . .
C8 C 0.4668(10) 0.6602(6) 0.3148(7) 0.096(3) Uani 1 1 d . . .
H8 H 0.4987 0.5876 0.3279 0.115 Uiso 1 1 calc R . .
C9 C 0.3416(8) 0.9203(5) 0.3767(5) 0.0692(17) Uani 1 1 d . . .
C10 C 0.2027(9) 0.9340(5) 0.4570(5) 0.0749(19) Uani 1 1 d . . .
H10 H 0.1255 0.8851 0.4832 0.090 Uiso 1 1 calc R . .
C11 C 0.2247(12) 1.0436(10) 0.4808(7) 0.119(3) Uani 1 1 d . . .
H11 H 0.1601 1.0731 0.5323 0.143 Uiso 1 1 calc R . .
C12 C 0.3417(11) 1.1040(7) 0.4270(6) 0.093(2) Uani 1 1 d . . .
H12 H 0.3577 1.1765 0.4349 0.112 Uiso 1 1 calc R . .
C13 C 0.1336(7) 0.9505(4) 0.1488(4) 0.0526(14) Uani 1 1 d . . .
C14 C -0.1296(8) 0.9234(6) 0.1923(6) 0.086(2) Uani 1 1 d . . .
H14 H -0.2268 0.8889 0.2054 0.103 Uiso 1 1 calc R . .
C15 C -0.1037(8) 1.0260(6) 0.2007(6) 0.087(2) Uani 1 1 d . . .
H15 H -0.1798 1.0780 0.2205 0.104 Uiso 1 1 calc R . .
C16 C 0.0416(7) 0.7681(4) 0.1335(5) 0.0572(15) Uani 1 1 d . . .
C17 C -0.004(4) 0.676(2) 0.187(2) 0.093(2) Uani 0.533(10) 1 d P B 1
H17 H -0.0563 0.6740 0.2523 0.112 Uiso 0.533(10) 1 calc PR B 1
S2' S -0.0406(10) 0.6638(6) 0.2141(6) 0.093(2) Uani 0.467(10) 1 d P B 2
C18 C 0.0354(11) 0.5796(6) 0.1328(7) 0.094(2) Uani 1 1 d . . .
H18 H 0.0107 0.5085 0.1557 0.113 Uiso 1 1 calc R B 1
C19 C 0.1131(9) 0.6135(6) 0.0450(7) 0.082(2) Uani 1 1 d . B .
H19 H 0.1541 0.5643 -0.0002 0.098 Uiso 1 1 calc R C 1
C20 C 0.882(3) 0.6480(16) 0.5093(16) 0.196(8) Uani 1 1 d . . .
C21 C 0.846(2) 0.5723(16) 0.5901(18) 0.273(12) Uani 1 1 d . . .
H21A H 0.9380 0.5236 0.6019 0.409 Uiso 1 1 calc R . .
H21B H 0.7562 0.5321 0.5737 0.409 Uiso 1 1 calc R . .
H21C H 0.8198 0.6079 0.6514 0.409 Uiso 1 1 calc R . .

loop_
_atom_site_aniso_label
_atom_site_aniso_U_11
_atom_site_aniso_U_22
_atom_site_aniso_U_33
_atom_site_aniso_U_23
_atom_site_aniso_U_13
_atom_site_aniso_U_12
Cu1 0.0376(4) 0.0370(4) 0.0759(5) 0.0053(3) -0.0064(3) 0.0067(3)
F1 0.149(13) 0.34(2) 0.23(2) 0.05(2) 0.107(15) 0.060(15)
F2 0.113(7) 0.098(6) 0.185(10) -0.011(6) 0.057(6) 0.033(5)
F3 0.194(13) 0.081(6) 0.253(19) -0.043(8) -0.041(13) 0.023(6)
F4 0.197(16) 0.129(10) 0.26(2) 0.115(12) 0.045(14) 0.067(10)
F5 0.36(4) 0.145(14) 0.22(2) -0.086(15) -0.01(2) 0.070(17)
F6 0.32(2) 0.104(8) 0.159(9) 0.069(7) 0.019(10) 0.028(10)
F1' 0.15(3) 0.27(4) 0.076(15) 0.015(19) 0.041(15) 0.03(2)
F2' 0.35(8) 0.41(8) 0.086(17) 0.02(3) 0.07(3) 0.14(6)
F3' 0.097(18) 0.079(13) 0.19(3) 0.026(15) 0.055(19) 0.010(11)
F4' 0.19(3) 0.104(17) 0.17(3) -0.018(17) -0.07(2) 0.034(19)
F5' 0.15(4) 0.52(13) 0.40(10) 0.06(7) 0.12(5) -0.14(5)
F6' 0.19(3) 0.15(3) 0.39(6) 0.16(3) -0.10(3) -0.01(2)
N1 0.038(2) 0.035(2) 0.081(3) 0.002(2) -0.010(2) 0.0069(18)
N2 0.042(2) 0.037(2) 0.073(3) 0.000(2) -0.006(2) 0.0072(19)
N3 0.056(3) 0.044(3) 0.098(4) 0.015(3) -0.007(3) 0.009(2)
N4 0.062(3) 0.062(3) 0.085(4) 0.018(3) -0.001(3) 0.001(3)
N5 0.053(3) 0.050(3) 0.075(3) -0.003(2) 0.005(2) 0.008(2)
N6 0.043(3) 0.063(3) 0.070(3) 0.003(2) 0.000(2) -0.003(2)
N7 0.47(3) 0.172(14) 0.170(14) -0.029(11) 0.081(17) -0.019(16)
P1 0.124(2) 0.0586(12) 0.128(2) 0.0165(13) 0.0561(17) 0.0192(12)
S1 0.1005(16) 0.0872(14) 0.1207(18) 0.0028(13) -0.0136(14) -0.0079(12)
S2 0.057(2) 0.0655(19) 0.060(3) -0.007(2) 0.0025(18) -0.0031(15)
C17' 0.057(2) 0.0655(19) 0.060(3) -0.007(2) 0.0025(18) -0.0031(15)
C1 0.060(4) 0.038(3) 0.111(6) 0.012(3) -0.008(4) 0.008(3)
C2 0.045(3) 0.033(3) 0.089(4) 0.004(3) -0.012(3) 0.003(2)
C3 0.045(3) 0.035(3) 0.102(5) -0.003(3) -0.005(3) 0.015(2)
C4 0.047(3) 0.039(3) 0.075(4) -0.009(3) -0.003(3) 0.010(2)
C5 0.068(4) 0.049(3) 0.075(4) -0.009(3) -0.006(3) 0.016(3)
C6 0.042(3) 0.046(3) 0.087(5) 0.005(3) -0.004(3) -0.002(2)
C7 0.113(7) 0.070(5) 0.103(6) 0.045(5) 0.004(5) 0.017(4)
C8 0.105(6) 0.054(4) 0.118(7) 0.030(4) 0.004(5) 0.013(4)
C9 0.065(4) 0.066(4) 0.074(4) 0.012(3) -0.005(3) -0.002(3)
C10 0.084(5) 0.052(4) 0.085(5) 0.006(3) 0.004(4) 0.004(3)
C11 0.103(7) 0.168(10) 0.083(6) -0.006(6) 0.009(5) 0.014(7)
C12 0.108(7) 0.083(5) 0.090(6) -0.015(4) -0.026(5) 0.022(5)
C13 0.047(3) 0.045(3) 0.064(4) 0.000(3) -0.007(3) 0.007(2)
C14 0.054(4) 0.080(5) 0.120(6) -0.008(4) 0.026(4) -0.002(3)
C15 0.058(4) 0.074(5) 0.122(6) -0.002(4) 0.032(4) 0.016(3)
C16 0.050(3) 0.053(3) 0.068(4) 0.000(3) -0.002(3) -0.002(3)
C17 0.091(5) 0.080(3) 0.102(5) 0.021(3) 0.008(3) -0.024(3)
S2' 0.091(5) 0.080(3) 0.102(5) 0.021(3) 0.008(3) -0.024(3)
C18 0.115(7) 0.055(4) 0.114(7) -0.003(4) -0.024(6) -0.012(4)
C19 0.083(5) 0.071(4) 0.096(6) -0.017(4) -0.017(4) -0.014(4)
C20 0.27(2) 0.144(15) 0.162(16) -0.013(11) 0.065(15) 0.025(14)
C21 0.22(2) 0.216(19) 0.35(3) 0.06(2) 0.08(2) 0.048(16)

loop_
_atom_type_symbol
_atom_type_description
_atom_type_scat_dispersion_real
_atom_type_scat_dispersion_imag
_atom_type_scat_source
C C 0.0033 0.0016 'International Tables Vol C Tables 4.2.6.8 and 6.1.1.4'
H H 0.0000 0.0000 'International Tables Vol C Tables 4.2.6.8 and 6.1.1.4'
F F 0.0171 0.0103 'International Tables Vol C Tables 4.2.6.8 and 6.1.1.4'
N N 0.0061 0.0033 'International Tables Vol C Tables 4.2.6.8 and 6.1.1.4'
S S 0.1246 0.1234 'International Tables Vol C Tables 4.2.6.8 and 6.1.1.4'
P P 0.1023 0.0942 'International Tables Vol C Tables 4.2.6.8 and 6.1.1.4'
Cu Cu 0.3201 1.2651 'International Tables Vol C Tables 4.2.6.8 and 6.1.1.4'

loop_
_geom_angle_atom_site_label_1
_geom_angle_atom_site_label_2
_geom_angle_atom_site_label_3
_geom_angle
_geom_angle_site_symmetry_1
_geom_angle_site_symmetry_3
N1 Cu1 C6 89.1(2) . .
N1 Cu1 N2 103.41(17) . .
C6 Cu1 N2 148.0(2) . .
N1 Cu1 C13 148.2(2) . .
C6 Cu1 C13 95.5(2) . .
N2 Cu1 C13 89.1(2) . .
C2 N1 N2 106.2(4) . 2_675
C2 N1 Cu1 125.0(4) . .
N2 N1 Cu1 128.8(3) 2_675 .
C4 N2 N1 107.5(4) . 2_675
C4 N2 Cu1 124.6(4) . .
N1 N2 Cu1 127.7(3) 2_675 .
C6 N3 C8 109.8(6) . .
C6 N3 C1 124.5(5) . .
C8 N3 C1 125.7(6) . .
C6 N4 C9 124.0(5) . .
C6 N4 C7 110.5(6) . .
C9 N4 C7 125.4(7) . .
C13 N5 C15 110.2(5) . .
C13 N5 C5 123.0(5) . .
C15 N5 C5 126.7(5) . .
C13 N6 C14 111.2(5) . .
C13 N6 C16 123.1(5) . .
C14 N6 C16 125.6(5) . .
F5 P1 F4 98.6(12) . .
F5 P1 F6 90.5(12) . .
F4 P1 F6 170.9(11) . .
F5 P1 F1 91.6(13) . .
F4 P1 F1 87.9(9) . .
F6 P1 F1 93.1(11) . .
F5 P1 F3 168.6(16) . .
F4 P1 F3 91.4(11) . .
F6 P1 F3 79.8(10) . .
F1 P1 F3 83.2(13) . .
F5 P1 F2 97.1(13) . .
F4 P1 F2 87.7(8) . .
F6 P1 F2 89.9(7) . .
F1 P1 F2 170.8(12) . .
F3 P1 F2 88.8(8) . .
F5 P1 F2' 163(2) . .
F4 P1 F2' 74.3(19) . .
F6 P1 F2' 96.7(19) . .
F1 P1 F2' 104(3) . .
F2 P1 F2' 67(2) . .
F5 P1 F1' 56.0(16) . .
F4 P1 F1' 112.9(14) . .
F6 P1 F1' 73.3(14) . .
F3 P1 F1' 115(2) . .
F2 P1 F1' 147.0(17) . .
F2' P1 F1' 141(3) . .
F5 P1 F5' 54(3) . .
F4 P1 F5' 59(3) . .
F6 P1 F5' 127(3) . .
F1 P1 F5' 122(2) . .
F3 P1 F5' 137(3) . .
F2 P1 F5' 62(2) . .
F2' P1 F5' 110(3) . .
F1' P1 F5' 106(3) . .
F4 P1 F3' 68.9(14) . .
F6 P1 F3' 119.6(15) . .
F1 P1 F3' 101.4(14) . .
F3 P1 F3' 159.4(16) . .
F2 P1 F3' 84.6(10) . .
F2' P1 F3' 134(2) . .
F1' P1 F3' 79.7(19) . .
F5 P1 F4' 96.7(12) . .
F6 P1 F4' 139(2) . .
F1 P1 F4' 46.6(17) . .
F3 P1 F4' 87.1(10) . .
F2 P1 F4' 129(2) . .
F2' P1 F4' 88(3) . .
F1' P1 F4' 77.7(19) . .
F5' P1 F4' 89(3) . .
F3' P1 F4' 81.9(15) . .
F5 P1 F6' 58.3(16) . .
F4 P1 F6' 145.2(16) . .
F1 P1 F6' 116.0(19) . .
F3 P1 F6' 115.1(16) . .
F2 P1 F6' 71.6(16) . .
F2' P1 F6' 119(3) . .
F1' P1 F6' 77(2) . .
F5' P1 F6' 86(3) . .
F3' P1 F6' 81.2(18) . .
F4' P1 F6' 152(2) . .
C12 S1 C9 92.0(4) . .
C19 S2 C16 88.8(4) . .
C16 C17' C19 114.1(16) . .
N3 C1 C2 114.7(5) . .
C3 C2 N1 109.3(5) . .
C3 C2 C1 127.5(5) . .
N1 C2 C1 123.2(5) . .
C4 C3 C2 106.5(5) 2_675 .
N2 C4 C3 110.4(5) . 2_675
N2 C4 C5 121.9(5) . .
C3 C4 C5 127.7(5) 2_675 .
N5 C5 C4 113.9(5) . .
N3 C6 N4 105.0(5) . .
N3 C6 Cu1 125.2(5) . .
N4 C6 Cu1 129.3(4) . .
C8 C7 N4 106.3(7) . .
C7 C8 N3 108.4(6) . .
N4 C9 C10 125.6(6) . .
N4 C9 S1 118.8(5) . .
C10 C9 S1 115.6(5) . .
C11 C10 C9 100.8(6) . .
C12 C11 C10 119.5(8) . .
C11 C12 S1 111.9(7) . .
N5 C13 N6 104.6(5) . .
N5 C13 Cu1 124.8(4) . .
N6 C13 Cu1 130.5(4) . .
C15 C14 N6 106.5(6) . .
C14 C15 N5 107.6(6) . .
C17' C16 C17 105.0(19) . .
C17' C16 N6 126.5(12) . .
C17 C16 N6 128.5(15) . .
C17 C16 S2 112.9(15) . .
N6 C16 S2 118.6(4) . .
C17' C16 S2' 114.2(12) . .
N6 C16 S2' 119.0(5) . .
S2 C16 S2' 122.1(5) . .
C16 C17 C18 113(2) . .
C18 S2' C16 88.0(5) . .
C19 C18 C17 106.5(11) . .
C19 C18 S2' 122.3(7) . .
C18 C19 C17' 101.1(10) . .
C18 C19 S2 118.5(7) . .
N7 C20 C21 177(3) . .

loop_
_geom_bond_atom_site_label_1
_geom_bond_atom_site_label_2
_geom_bond_distance
_geom_bond_site_symmetry_2
Cu1 N1 1.966(4) .
Cu1 C6 1.980(6) .
Cu1 N2 1.984(4) .
Cu1 C13 1.989(5) .
F1 P1 1.548(12) .
F2 P1 1.596(8) .
F3 P1 1.587(10) .
F4 P1 1.536(11) .
F5 P1 1.536(13) .
F6 P1 1.545(8) .
F1' P1 1.609(16) .
F2' P1 1.61(2) .
F3' P1 1.613(17) .
F4' P1 1.620(17) .
F5' P1 1.61(2) .
F6' P1 1.628(18) .
N1 C2 1.377(6) .
N1 N2 1.389(6) 2_675
N2 C4 1.346(6) .
N2 N1 1.389(6) 2_675
N3 C6 1.348(7) .
N3 C8 1.390(9) .
N3 C1 1.451(8) .
N4 C6 1.360(8) .
N4 C9 1.383(9) .
N4 C7 1.394(8) .
N5 C13 1.341(7) .
N5 C15 1.401(8) .
N5 C5 1.442(8) .
N6 C13 1.354(7) .
N6 C14 1.388(8) .
N6 C16 1.427(7) .
N7 C20 1.107(18) .
S1 C12 1.684(8) .
S1 C9 1.692(7) .
S2 C19 1.679(9) .
S2 C16 1.709(7) .
C17' C16 1.25(2) .
C17' C19 1.57(3) .
C1 C2 1.495(8) .
C2 C3 1.364(8) .
C3 C4 1.354(8) 2_675
C4 C3 1.354(8) 2_675
C4 C5 1.510(8) .
C7 C8 1.317(11) .
C9 C10 1.533(9) .
C10 C11 1.443(13) .
C11 C12 1.373(13) .
C14 C15 1.315(10) .
C16 C17 1.33(2) .
C16 S2' 1.724(7) .
C17 C18 1.47(3) .
S2' C18 1.643(13) .
C18 C19 1.323(11) .
C20 C21 1.37(2) .

loop_
_geom_torsion_atom_site_label_1
_geom_torsion_atom_site_label_2
_geom_torsion_atom_site_label_3
_geom_torsion_atom_site_label_4
_geom_torsion
_geom_torsion_site_symmetry_1
_geom_torsion_site_symmetry_4
C6 Cu1 N1 C2 26.5(5) . .
N2 Cu1 N1 C2 176.8(4) . .
C13 Cu1 N1 C2 -72.5(6) . .
C6 Cu1 N1 N2 -152.9(4) . 2_675
N2 Cu1 N1 N2 -2.7(5) . 2_675
C13 Cu1 N1 N2 108.1(5) . 2_675
N1 Cu1 N2 C4 176.6(4) . .
C6 Cu1 N2 C4 -72.8(6) . .
C13 Cu1 N2 C4 26.1(5) . .
N1 Cu1 N2 N1 2.6(5) . 2_675
C6 Cu1 N2 N1 113.2(5) . 2_675
C13 Cu1 N2 N1 -147.9(4) . 2_675
C6 N3 C1 C2 33.3(8) . .
C8 N3 C1 C2 -148.7(6) . .
N2 N1 C2 C3 0.7(6) 2_675 .
Cu1 N1 C2 C3 -178.8(4) . .
N2 N1 C2 C1 -177.9(5) 2_675 .
Cu1 N1 C2 C1 2.5(8) . .
N3 C1 C2 C3 143.6(6) . .
N3 C1 C2 N1 -38.0(8) . .
N1 C2 C3 C4 0.2(7) . 2_675
C1 C2 C3 C4 178.8(6) . 2_675
N1 N2 C4 C3 -1.6(7) 2_675 2_675
Cu1 N2 C4 C3 -176.6(4) . 2_675
N1 N2 C4 C5 -179.4(5) 2_675 .
Cu1 N2 C4 C5 5.6(8) . .
C13 N5 C5 C4 41.8(8) . .
C15 N5 C5 C4 -140.6(6) . .
N2 C4 C5 N5 -45.3(8) . .
C3 C4 C5 N5 137.3(6) 2_675 .
C8 N3 C6 N4 1.0(7) . .
C1 N3 C6 N4 179.2(5) . .
C8 N3 C6 Cu1 -171.8(5) . .
C1 N3 C6 Cu1 6.4(8) . .
C9 N4 C6 N3 173.1(6) . .
C7 N4 C6 N3 -1.8(7) . .
C9 N4 C6 Cu1 -14.5(9) . .
C7 N4 C6 Cu1 170.6(5) . .
N1 Cu1 C6 N3 -31.6(5) . .
N2 Cu1 C6 N3 -145.9(4) . .
C13 Cu1 C6 N3 116.9(5) . .
N1 Cu1 C6 N4 157.4(5) . .
N2 Cu1 C6 N4 43.1(7) . .
C13 Cu1 C6 N4 -54.1(6) . .
C6 N4 C7 C8 2.0(9) . .
C9 N4 C7 C8 -172.9(7) . .
N4 C7 C8 N3 -1.3(10) . .
C6 N3 C8 C7 0.2(9) . .
C1 N3 C8 C7 -178.0(7) . .
C6 N4 C9 C10 133.3(7) . .
C7 N4 C9 C10 -52.5(10) . .
C6 N4 C9 S1 -48.1(8) . .
C7 N4 C9 S1 126.1(7) . .
C12 S1 C9 N4 -178.2(6) . .
C12 S1 C9 C10 0.5(6) . .
N4 C9 C10 C11 176.0(7) . .
S1 C9 C10 C11 -2.7(7) . .
C9 C10 C11 C12 4.4(10) . .
C10 C11 C12 S1 -4.5(11) . .
C9 S1 C12 C11 2.1(7) . .
C15 N5 C13 N6 -0.3(7) . .
C5 N5 C13 N6 177.6(5) . .
C15 N5 C13 Cu1 -177.3(5) . .
C5 N5 C13 Cu1 0.6(8) . .
C14 N6 C13 N5 0.0(7) . .
C16 N6 C13 N5 175.5(5) . .
C14 N6 C13 Cu1 176.8(5) . .
C16 N6 C13 Cu1 -7.8(9) . .
N1 Cu1 C13 N5 -144.6(5) . .
C6 Cu1 C13 N5 118.2(5) . .
N2 Cu1 C13 N5 -30.0(5) . .
N1 Cu1 C13 N6 39.3(8) . .
C6 Cu1 C13 N6 -57.9(6) . .
N2 Cu1 C13 N6 153.8(6) . .
C13 N6 C14 C15 0.3(9) . .
C16 N6 C14 C15 -175.0(7) . .
N6 C14 C15 N5 -0.5(9) . .
C13 N5 C15 C14 0.5(9) . .
C5 N5 C15 C14 -177.3(7) . .
C19 C17' C16 C17 0(2) . .
C19 C17' C16 N6 -178.5(9) . .
C19 C17' C16 S2 -177(11) . .
C19 C17' C16 S2' -4(2) . .
C13 N6 C16 C17' -46.8(17) . .
C14 N6 C16 C17' 128.0(16) . .
C13 N6 C16 C17 135(2) . .
C14 N6 C16 C17 -50(2) . .
C13 N6 C16 S2 -47.0(7) . .
C14 N6 C16 S2 127.8(6) . .
C13 N6 C16 S2' 139.0(6) . .
C14 N6 C16 S2' -46.2(9) . .
C19 S2 C16 C17' 2(9) . .
C19 S2 C16 C17 -0.9(17) . .
C19 S2 C16 N6 -178.8(5) . .
C19 S2 C16 S2' -5.0(6) . .
C17' C16 C17 C18 -1(3) . .
N6 C16 C17 C18 177.0(11) . .
S2 C16 C17 C18 -1(3) . .
S2' C16 C17 C18 159(12) . .
C17' C16 S2' C18 4.1(14) . .
C17 C16 S2' C18 -17(10) . .
N6 C16 S2' C18 179.0(5) . .
S2 C16 S2' C18 5.2(7) . .
C16 C17 C18 C19 2(3) . .
C16 C17 C18 S2' -166(8) . .
C16 S2' C18 C19 -3.3(9) . .
C16 S2' C18 C17 10(6) . .
C17 C18 C19 C17' -2.1(18) . .
S2' C18 C19 C17' 1.6(13) . .
C17 C18 C19 S2 -3.1(17) . .
S2' C18 C19 S2 0.6(11) . .
C16 C17' C19 C18 2(2) . .
C16 C17' C19 S2 179(5) . .
C16 S2 C19 C18 2.4(7) . .
C16 S2 C19 C17' -1(3) . .
